data_7056096
loop_
_publ_author_name
'., Mayank'
'Singh, Amanpreet'
'Raj, Pushap'
'Kaur, Randeep'
'Singh, Ajnesh'
'Kaur, Navneet'
'Singh, Narinder'

_publ_section_title
;
 Zwitterionic Liquid (ZIL) Coated CuO as an Efficient Catalyst for the
 Green Syntheses of Bis-Coumarins derivatives via One-Pot Multi-component
 Reactions Using Mechanochemistry
;
_journal_name_full 'New J. Chem.'
_journal_paper_doi 10.1039/C6NJ03763A
_journal_year 2017
_chemical_formula_moiety 'C25 H15 N O8'
_chemical_formula_sum 'C25 H15 N O8'
_chemical_formula_weight 457.38
_chemical_name_systematic
;
 ?
;
_space_group_crystal_system triclinic
_space_group_IT_number 2
_space_group_name_Hall '-P 1'
_space_group_name_H-M_alt 'P -1'
_symmetry_space_group_name_Hall '-P 1'
_symmetry_space_group_name_H-M 'P -1'
_atom_sites_solution_hydrogens geom
_atom_sites_solution_primary direct
_atom_sites_solution_secondary difmap
_audit_creation_method SHELXL-97
_audit_update_record
;
2016-05-26 deposited with the CCDC.
2017-04-07 downloaded from the CCDC.
;
_cell_angle_alpha 76.131(3)
_cell_angle_beta 74.391(3)
_cell_angle_gamma 84.035(3)
_cell_formula_units_Z 4
_cell_length_a 9.9725(6)
_cell_length_b 13.6991(8)
_cell_length_c 16.1145(9)
_cell_measurement_reflns_used 5600
_cell_measurement_temperature 293(2)
_cell_measurement_theta_max 24.999
_cell_measurement_theta_min 2.207
_cell_volume 2056.6(2)
_computing_cell_refinement 'APEX2 (Bruker, 2010); SAINT (Bruker, 2009)'
_computing_data_collection 'APEX2 (Bruker, 2010)'
_computing_data_reduction 'SAINT (Bruker, 2009);XPREP(Sheldrick,2008)'
_computing_molecular_graphics 'XP (Siemens)'
_computing_publication_material SHELXL-97
_computing_structure_refinement 'SHELXL-97 (Sheldrick, 1997)'
_computing_structure_solution 'SHELXS-97 (Sheldrick, 2008)'
_diffrn_ambient_temperature 293(2)
_diffrn_measured_fraction_theta_full 0.991
_diffrn_measured_fraction_theta_max 0.991
_diffrn_measurement_device_type 'Bruker D8 Venture PHOTON 100 CMOS'
_diffrn_measurement_method 'phi scan'
_diffrn_radiation_monochromator mirrors
_diffrn_radiation_source 'INCOATEC Imus micro-focus source'
_diffrn_radiation_type MoK\a
_diffrn_radiation_wavelength 0.71073
_diffrn_reflns_av_R_equivalents 0.0964
_diffrn_reflns_av_sigmaI/netI 0.1008
_diffrn_reflns_limit_h_max 11
_diffrn_reflns_limit_h_min -11
_diffrn_reflns_limit_k_max 16
_diffrn_reflns_limit_k_min -16
_diffrn_reflns_limit_l_max 19
_diffrn_reflns_limit_l_min -19
_diffrn_reflns_number 27981
_diffrn_reflns_theta_full 25.00
_diffrn_reflns_theta_max 25.00
_diffrn_reflns_theta_min 2.21
_exptl_absorpt_coefficient_mu 0.112
_exptl_absorpt_correction_T_max .987
_exptl_absorpt_correction_T_min .972
_exptl_absorpt_correction_type multi-scan
_exptl_absorpt_process_details 'SADABS; (sheldrick, 2003)'
_exptl_crystal_colour white
_exptl_crystal_density_diffrn 1.477
_exptl_crystal_density_method 'not measured'
_exptl_crystal_description plates
_exptl_crystal_F_000 944
_exptl_crystal_size_max .5
_exptl_crystal_size_mid .2
_exptl_crystal_size_min .1
_refine_diff_density_max 0.267
_refine_diff_density_min -0.280
_refine_diff_density_rms 0.057
_refine_ls_extinction_method none
_refine_ls_goodness_of_fit_ref 1.052
_refine_ls_hydrogen_treatment constr
_refine_ls_matrix_type full
_refine_ls_number_parameters 617
_refine_ls_number_reflns 7173
_refine_ls_number_restraints 0
_refine_ls_restrained_S_all 1.052
_refine_ls_R_factor_all 0.1877
_refine_ls_R_factor_gt 0.0989
_refine_ls_shift/su_max 0.000
_refine_ls_shift/su_mean 0.000
_refine_ls_structure_factor_coef Fsqd
_refine_ls_weighting_details 'calc w=1/[\s^2^(Fo^2^)+(0.0332P)^2^+5.1267P] where P=(Fo^2^+2Fc^2^)/3'
_refine_ls_weighting_scheme calc
_refine_ls_wR_factor_gt 0.1657
_refine_ls_wR_factor_ref 0.1874
_reflns_number_gt 3830
_reflns_number_total 7173
_reflns_threshold_expression >2sigma(I)
_cod_data_source_file c6nj03763a2.cif
_cod_data_source_block ns243
_cod_database_code 7056096

loop_
_symmetry_equiv_pos_as_xyz
'x, y, z'
'-x, -y, -z'

loop_
_atom_site_label
_atom_site_type_symbol
_atom_site_fract_x
_atom_site_fract_y
_atom_site_fract_z
_atom_site_U_iso_or_equiv
_atom_site_adp_type
_atom_site_occupancy
_atom_site_symmetry_multiplicity
_atom_site_calc_flag
_atom_site_refinement_flags
O1 O -0.2115(3) 0.8370(3) 0.8286(2) 0.0467(9) Uani 1 1 d .
O2 O -0.1175(4) 0.6918(3) 0.8821(2) 0.0516(10) Uani 1 1 d .
O3 O 0.0792(4) 0.8691(4) 0.5922(2) 0.0744(13) Uani 1 1 d .
H3A H 0.1094 0.8144 0.5812 0.06(2) Uiso 1 1 calc R
O4 O 0.1747(4) 0.5553(3) 0.5595(2) 0.0589(11) Uani 1 1 d .
O5 O 0.2288(4) 0.7077(3) 0.5526(3) 0.0617(11) Uani 1 1 d .
O6 O -0.0613(3) 0.5255(3) 0.8142(2) 0.0513(10) Uani 1 1 d .
H6B H -0.0697 0.5778 0.8318 0.018(13) Uiso 1 1 calc R
O7 O 0.7500(4) 0.6714(4) 0.6583(4) 0.0993(17) Uani 1 1 d .
O8 O 0.6192(5) 0.5591(4) 0.6575(4) 0.0955(17) Uani 1 1 d .
O9 O 0.0107(3) 0.1620(3) 1.0291(2) 0.0438(9) Uani 1 1 d .
O10 O -0.0028(3) 0.3164(3) 0.9528(2) 0.0519(10) Uani 1 1 d .
O11 O 0.4160(3) 0.1208(3) 0.8900(2) 0.0514(10) Uani 1 1 d .
H11A H 0.4558 0.1741 0.8711 0.11(3) Uiso 1 1 calc R
O12 O 0.5633(3) 0.4345(3) 0.8649(2) 0.0480(9) Uani 1 1 d .
O13 O 0.5499(3) 0.2866(3) 0.8395(2) 0.0526(10) Uani 1 1 d .
O14 O 0.1403(3) 0.4857(3) 0.9170(2) 0.0491(10) Uani 1 1 d .
H14B H 0.0996 0.4404 0.9102 0.023(13) Uiso 1 1 calc R
O15 O 0.2964(8) 0.1136(6) 0.5366(4) 0.159(3) Uani 1 1 d .
O16 O 0.1734(6) 0.0721(4) 0.6680(4) 0.0916(16) Uani 1 1 d .
N1 N 0.6358(5) 0.6424(5) 0.6650(3) 0.0681(15) Uani 1 1 d .
N2 N 0.2606(7) 0.1233(5) 0.6121(4) 0.0830(18) Uani 1 1 d .
C1 C 0.1202(5) 0.6981(4) 0.7399(3) 0.0394(13) Uani 1 1 d .
H1A H 0.1063 0.6629 0.8019 0.047 Uiso 1 1 calc R
C2 C 0.0021(5) 0.7775(4) 0.7399(3) 0.0388(13) Uani 1 1 d .
C3 C -0.0092(5) 0.8553(5) 0.6715(4) 0.0547(16) Uani 1 1 d .
C4 C -0.1225(6) 0.9315(4) 0.6808(4) 0.0542(15) Uani 1 1 d .
C5 C -0.1382(7) 1.0149(5) 0.6158(4) 0.086(2) Uani 1 1 d .
H5A H -0.0740 1.0250 0.5610 0.103 Uiso 1 1 calc R
C6 C -0.2477(7) 1.0828(5) 0.6314(4) 0.084(2) Uani 1 1 d .
H6A H -0.2579 1.1385 0.5871 0.101 Uiso 1 1 calc R
C7 C -0.3416(6) 1.0688(5) 0.7117(4) 0.0670(18) Uani 1 1 d .
H7A H -0.4151 1.1156 0.7220 0.080 Uiso 1 1 calc R
C8 C -0.3291(5) 0.9873(5) 0.7769(4) 0.0536(15) Uani 1 1 d .
H8A H -0.3938 0.9778 0.8315 0.064 Uiso 1 1 calc R
C9 C -0.2201(5) 0.9197(4) 0.7611(4) 0.0433(13) Uani 1 1 d .
C10 C -0.1080(5) 0.7655(4) 0.8196(4) 0.0424(13) Uani 1 1 d .
C11 C 0.1057(5) 0.6179(4) 0.6926(3) 0.0398(13) Uani 1 1 d .
C12 C 0.0192(5) 0.5402(4) 0.7318(4) 0.0453(14) Uani 1 1 d .
C13 C 0.0096(5) 0.4643(4) 0.6852(4) 0.0493(14) Uani 1 1 d .
C14 C -0.0791(6) 0.3851(5) 0.7205(5) 0.0665(18) Uani 1 1 d .
H14A H -0.1378 0.3794 0.7770 0.080 Uiso 1 1 calc R
C15 C -0.0810(8) 0.3153(5) 0.6732(6) 0.078(2) Uani 1 1 d .
H15A H -0.1405 0.2620 0.6975 0.093 Uiso 1 1 calc R
C16 C 0.0061(9) 0.3238(6) 0.5884(6) 0.082(2) Uani 1 1 d .
H16A H 0.0055 0.2757 0.5564 0.098 Uiso 1 1 calc R
C17 C 0.0932(7) 0.4032(6) 0.5518(5) 0.076(2) Uani 1 1 d .
H17A H 0.1510 0.4097 0.4951 0.091 Uiso 1 1 calc R
C18 C 0.0926(6) 0.4725(4) 0.6009(4) 0.0530(15) Uani 1 1 d .
C19 C 0.1714(6) 0.6313(5) 0.5998(4) 0.0506(15) Uani 1 1 d .
C20 C 0.2658(5) 0.7392(4) 0.7144(3) 0.0441(13) Uani 1 1 d .
C21 C 0.2863(6) 0.8365(5) 0.7158(4) 0.0679(19) Uani 1 1 d .
H21A H 0.2093 0.8797 0.7293 0.081 Uiso 1 1 calc R
C22 C 0.4171(7) 0.8715(5) 0.6980(5) 0.084(2) Uani 1 1 d .
H22A H 0.4271 0.9385 0.6971 0.101 Uiso 1 1 calc R
C23 C 0.5336(6) 0.8094(5) 0.6816(4) 0.0707(19) Uani 1 1 d .
H23A H 0.6225 0.8324 0.6712 0.085 Uiso 1 1 calc R
C24 C 0.5136(5) 0.7124(5) 0.6813(3) 0.0506(15) Uani 1 1 d .
C25 C 0.3834(5) 0.6753(4) 0.6984(3) 0.0443(13) Uani 1 1 d .
H25A H 0.3741 0.6082 0.6993 0.053 Uiso 1 1 calc R
C26 C 0.2604(5) 0.3160(4) 0.8351(3) 0.0368(12) Uani 1 1 d .
H26A H 0.1751 0.3554 0.8275 0.044 Uiso 1 1 calc R
C27 C 0.2083(5) 0.2250(4) 0.9088(3) 0.0355(12) Uani 1 1 d .
C28 C 0.2828(5) 0.1383(4) 0.9304(3) 0.0409(13) Uani 1 1 d .
C29 C 0.2178(5) 0.0553(4) 0.9994(3) 0.0383(12) Uani 1 1 d .
C30 C 0.2842(5) -0.0387(4) 1.0221(4) 0.0500(14) Uani 1 1 d .
H30A H 0.3748 -0.0512 0.9907 0.060 Uiso 1 1 calc R
C31 C 0.2182(6) -0.1122(4) 1.0897(4) 0.0568(16) Uani 1 1 d .
H31A H 0.2631 -0.1746 1.1040 0.068 Uiso 1 1 calc R
C32 C 0.0831(6) -0.0932(4) 1.1370(4) 0.0540(15) Uani 1 1 d .
H32A H 0.0389 -0.1431 1.1838 0.065 Uiso 1 1 calc R
C33 C 0.0137(6) -0.0025(4) 1.1163(4) 0.0504(15) Uani 1 1 d .
H33A H -0.0772 0.0092 1.1477 0.060 Uiso 1 1 calc R
C34 C 0.0821(5) 0.0708(4) 1.0475(3) 0.0401(13) Uani 1 1 d .
C35 C 0.0682(5) 0.2387(4) 0.9621(3) 0.0397(13) Uani 1 1 d .
C36 C 0.3400(5) 0.3852(4) 0.8620(3) 0.0371(12) Uani 1 1 d .
C37 C 0.2782(5) 0.4654(4) 0.8953(3) 0.0415(13) Uani 1 1 d .
C38 C 0.3587(5) 0.5386(4) 0.9079(3) 0.0404(13) Uani 1 1 d .
C39 C 0.3034(6) 0.6276(4) 0.9338(4) 0.0518(15) Uani 1 1 d .
H39A H 0.2076 0.6408 0.9473 0.062 Uiso 1 1 calc R
C40 C 0.3912(7) 0.6960(5) 0.9394(4) 0.0627(17) Uani 1 1 d .
H40A H 0.3548 0.7554 0.9567 0.075 Uiso 1 1 calc R
C41 C 0.5334(6) 0.6756(5) 0.9191(4) 0.0587(16) Uani 1 1 d .
H41A H 0.5917 0.7224 0.9228 0.070 Uiso 1 1 calc R
C42 C 0.5908(6) 0.5902(5) 0.8941(4) 0.0556(16) Uani 1 1 d .
H42A H 0.6869 0.5779 0.8805 0.067 Uiso 1 1 calc R
C43 C 0.5035(5) 0.5224(4) 0.8892(3) 0.0431(13) Uani 1 1 d .
C44 C 0.4867(5) 0.3646(4) 0.8548(3) 0.0419(13) Uani 1 1 d .
C45 C 0.3267(5) 0.2918(4) 0.7445(3) 0.0425(13) Uani 1 1 d .
C46 C 0.4257(6) 0.3516(5) 0.6808(4) 0.0575(16) Uani 1 1 d .
H46A H 0.4584 0.4054 0.6946 0.069 Uiso 1 1 calc R
C47 C 0.4767(7) 0.3330(6) 0.5975(4) 0.075(2) Uani 1 1 d .
H47A H 0.5464 0.3723 0.5569 0.089 Uiso 1 1 calc R
C48 C 0.4267(7) 0.2575(6) 0.5733(4) 0.072(2) Uani 1 1 d .
H48A H 0.4599 0.2448 0.5170 0.087 Uiso 1 1 calc R
C49 C 0.3253(6) 0.2020(5) 0.6363(4) 0.0554(16) Uani 1 1 d .
C50 C 0.2756(5) 0.2158(4) 0.7206(3) 0.0460(14) Uani 1 1 d .
H50A H 0.2081 0.1746 0.7612 0.055 Uiso 1 1 calc R

loop_
_atom_site_aniso_label
_atom_site_aniso_U_11
_atom_site_aniso_U_22
_atom_site_aniso_U_33
_atom_site_aniso_U_23
_atom_site_aniso_U_13
_atom_site_aniso_U_12
O1 0.042(2) 0.047(2) 0.047(2) -0.0129(19) -0.0033(17) 0.0004(18)
O2 0.055(2) 0.046(2) 0.050(2) -0.009(2) -0.0092(19) 0.0002(19)
O3 0.076(3) 0.072(3) 0.046(3) 0.001(2) 0.011(2) 0.029(2)
O4 0.055(2) 0.064(3) 0.053(3) -0.013(2) -0.010(2) 0.005(2)
O5 0.057(2) 0.063(3) 0.054(3) -0.009(2) 0.002(2) -0.003(2)
O6 0.046(2) 0.043(3) 0.058(3) -0.005(2) -0.0070(19) -0.0017(18)
O7 0.034(3) 0.132(5) 0.133(5) -0.035(4) -0.020(3) 0.000(3)
O8 0.054(3) 0.092(4) 0.144(5) -0.052(4) -0.015(3) 0.018(3)
O9 0.0312(18) 0.046(2) 0.049(2) -0.0117(19) -0.0001(16) -0.0010(17)
O10 0.0327(19) 0.048(2) 0.063(3) -0.008(2) -0.0010(18) 0.0136(18)
O11 0.0306(19) 0.045(3) 0.068(3) -0.012(2) -0.0002(18) 0.0126(19)
O12 0.0261(18) 0.055(3) 0.059(2) -0.015(2) -0.0050(17) 0.0028(18)
O13 0.034(2) 0.046(2) 0.071(3) -0.015(2) -0.0067(18) 0.0113(18)
O14 0.0268(19) 0.045(2) 0.079(3) -0.024(2) -0.0126(18) 0.0051(17)
O15 0.204(7) 0.211(8) 0.081(4) -0.078(5) 0.000(4) -0.078(6)
O16 0.119(4) 0.076(4) 0.084(4) -0.030(3) -0.015(3) -0.021(3)
N1 0.043(3) 0.093(5) 0.067(4) -0.021(3) -0.013(3) 0.005(3)
N2 0.101(5) 0.087(5) 0.060(4) -0.027(4) -0.016(4) 0.010(4)
C1 0.039(3) 0.035(3) 0.043(3) -0.007(3) -0.011(2) 0.001(2)
C2 0.034(3) 0.038(3) 0.045(3) -0.011(3) -0.010(3) 0.002(2)
C3 0.045(3) 0.061(4) 0.047(4) -0.007(3) -0.003(3) 0.010(3)
C4 0.049(3) 0.056(4) 0.052(4) -0.016(3) -0.009(3) 0.021(3)
C5 0.093(5) 0.081(5) 0.052(4) 0.001(4) 0.002(4) 0.046(4)
C6 0.090(5) 0.079(5) 0.057(5) -0.001(4) -0.009(4) 0.049(4)
C7 0.059(4) 0.071(5) 0.072(5) -0.029(4) -0.019(4) 0.030(3)
C8 0.045(3) 0.059(4) 0.055(4) -0.023(3) -0.006(3) 0.010(3)
C9 0.045(3) 0.039(3) 0.050(4) -0.013(3) -0.017(3) 0.000(3)
C10 0.036(3) 0.043(4) 0.051(4) -0.012(3) -0.016(3) 0.004(3)
C11 0.031(3) 0.036(3) 0.048(3) -0.003(3) -0.007(2) -0.003(2)
C12 0.037(3) 0.046(4) 0.054(4) -0.011(3) -0.020(3) 0.017(3)
C13 0.041(3) 0.041(4) 0.068(4) -0.009(3) -0.024(3) 0.007(3)
C14 0.068(4) 0.052(4) 0.087(5) -0.014(4) -0.037(4) 0.010(4)
C15 0.084(5) 0.053(5) 0.100(6) 0.002(4) -0.044(5) -0.010(4)
C16 0.106(6) 0.054(5) 0.110(7) -0.025(5) -0.072(6) 0.025(4)
C17 0.082(5) 0.071(5) 0.075(5) -0.016(4) -0.035(4) 0.029(4)
C18 0.054(4) 0.041(4) 0.073(5) -0.018(3) -0.031(3) 0.012(3)
C19 0.041(3) 0.052(4) 0.066(4) -0.024(4) -0.021(3) 0.011(3)
C20 0.036(3) 0.041(3) 0.053(4) -0.007(3) -0.011(3) 0.000(3)
C21 0.048(4) 0.051(4) 0.109(6) -0.021(4) -0.027(4) 0.006(3)
C22 0.056(4) 0.062(5) 0.132(7) -0.020(4) -0.022(4) -0.008(4)
C23 0.047(4) 0.068(5) 0.100(6) -0.015(4) -0.023(4) -0.011(3)
C24 0.032(3) 0.075(5) 0.042(3) -0.011(3) -0.008(2) 0.002(3)
C25 0.047(3) 0.038(3) 0.046(3) -0.006(3) -0.011(3) 0.001(3)
C26 0.024(2) 0.037(3) 0.044(3) -0.006(3) -0.007(2) 0.011(2)
C27 0.025(2) 0.039(3) 0.039(3) -0.010(2) -0.003(2) 0.003(2)
C28 0.031(3) 0.040(3) 0.047(3) -0.011(3) -0.003(2) 0.006(2)
C29 0.040(3) 0.034(3) 0.044(3) -0.011(3) -0.014(3) 0.003(2)
C30 0.043(3) 0.051(4) 0.056(4) -0.013(3) -0.014(3) 0.006(3)
C31 0.054(4) 0.043(4) 0.069(4) -0.001(3) -0.020(3) 0.006(3)
C32 0.059(4) 0.050(4) 0.054(4) 0.002(3) -0.025(3) -0.010(3)
C33 0.041(3) 0.061(4) 0.044(3) -0.006(3) -0.006(3) -0.006(3)
C34 0.039(3) 0.040(3) 0.043(3) -0.012(3) -0.013(3) -0.001(3)
C35 0.029(3) 0.044(4) 0.044(3) -0.010(3) -0.007(2) 0.002(3)
C36 0.028(3) 0.042(3) 0.037(3) -0.009(3) -0.004(2) 0.008(2)
C37 0.031(3) 0.047(4) 0.039(3) -0.001(3) -0.009(2) 0.012(3)
C38 0.031(3) 0.051(4) 0.038(3) -0.009(3) -0.008(2) -0.002(3)
C39 0.043(3) 0.056(4) 0.051(4) -0.017(3) -0.004(3) 0.009(3)
C40 0.074(5) 0.054(4) 0.059(4) -0.025(3) -0.002(3) -0.006(3)
C41 0.051(4) 0.062(4) 0.066(4) -0.021(3) -0.006(3) -0.024(3)
C42 0.043(3) 0.064(4) 0.058(4) -0.016(3) -0.005(3) -0.009(3)
C43 0.042(3) 0.051(4) 0.032(3) -0.010(3) -0.004(2) 0.006(3)
C44 0.025(3) 0.046(4) 0.050(3) -0.008(3) -0.007(2) 0.006(3)
C45 0.034(3) 0.047(4) 0.041(3) -0.008(3) -0.007(3) 0.009(3)
C46 0.055(4) 0.063(4) 0.049(4) -0.011(3) -0.001(3) -0.010(3)
C47 0.063(4) 0.102(6) 0.044(4) -0.012(4) 0.008(3) -0.006(4)
C48 0.061(4) 0.105(6) 0.040(4) -0.019(4) 0.000(3) 0.018(4)
C49 0.052(4) 0.070(5) 0.048(4) -0.024(3) -0.014(3) 0.009(3)
C50 0.038(3) 0.051(4) 0.041(3) -0.005(3) -0.005(3) 0.008(3)

loop_
_atom_type_symbol
_atom_type_description
_atom_type_scat_dispersion_real
_atom_type_scat_dispersion_imag
_atom_type_scat_source
C C 0.0033 0.0016 'International Tables Vol C Tables 4.2.6.8 and 6.1.1.4'
H H 0.0000 0.0000 'International Tables Vol C Tables 4.2.6.8 and 6.1.1.4'
N N 0.0061 0.0033 'International Tables Vol C Tables 4.2.6.8 and 6.1.1.4'
O O 0.0106 0.0060 'International Tables Vol C Tables 4.2.6.8 and 6.1.1.4'

loop_
_geom_angle_atom_site_label_1
_geom_angle_atom_site_label_2
_geom_angle_atom_site_label_3
_geom_angle
C10 O1 C9 122.0(4)
C3 O3 H3A 109.5
C19 O4 C18 121.0(5)
C12 O6 H6B 109.5
C35 O9 C34 121.6(4)
C28 O11 H11A 109.5
C44 O12 C43 122.0(4)
C37 O14 H14B 109.5
O8 N1 O7 122.4(6)
O8 N1 C24 119.2(5)
O7 N1 C24 118.5(6)
O15 N2 O16 122.3(7)
O15 N2 C49 118.5(7)
O16 N2 C49 119.2(6)
C11 C1 C2 112.0(4)
C11 C1 C20 114.6(4)
C2 C1 C20 115.0(4)
C11 C1 H1A 104.6
C2 C1 H1A 104.6
C20 C1 H1A 104.6
C3 C2 C10 118.5(5)
C3 C2 C1 126.0(5)
C10 C2 C1 115.5(5)
O3 C3 C2 124.0(5)
O3 C3 C4 114.6(5)
C2 C3 C4 121.4(5)
C9 C4 C5 117.8(5)
C9 C4 C3 117.3(5)
C5 C4 C3 125.0(5)
C6 C5 C4 120.5(6)
C6 C5 H5A 119.8
C4 C5 H5A 119.8
C7 C6 C5 120.1(6)
C7 C6 H6A 120.0
C5 C6 H6A 120.0
C8 C7 C6 120.8(6)
C8 C7 H7A 119.6
C6 C7 H7A 119.6
C7 C8 C9 119.0(5)
C7 C8 H8A 120.5
C9 C8 H8A 120.5
C8 C9 C4 121.9(5)
C8 C9 O1 117.4(5)
C4 C9 O1 120.7(5)
O2 C10 O1 115.9(5)
O2 C10 C2 124.3(5)
O1 C10 C2 119.8(5)
C12 C11 C19 118.3(5)
C12 C11 C1 122.4(5)
C19 C11 C1 118.8(5)
O6 C12 C11 124.9(5)
O6 C12 C13 114.1(5)
C11 C12 C13 120.9(5)
C18 C13 C14 118.7(6)
C18 C13 C12 117.6(5)
C14 C13 C12 123.7(6)
C15 C14 C13 120.5(7)
C15 C14 H14A 119.8
C13 C14 H14A 119.8
C14 C15 C16 119.9(7)
C14 C15 H15A 120.0
C16 C15 H15A 120.0
C17 C16 C15 120.2(7)
C17 C16 H16A 119.9
C15 C16 H16A 119.9
C18 C17 C16 118.6(7)
C18 C17 H17A 120.7
C16 C17 H17A 120.7
C17 C18 C13 122.1(6)
C17 C18 O4 116.9(6)
C13 C18 O4 120.9(5)
O5 C19 O4 115.6(5)
O5 C19 C11 125.0(5)
O4 C19 C11 119.3(5)
C21 C20 C25 117.5(5)
C21 C20 C1 121.9(5)
C25 C20 C1 120.3(5)
C22 C21 C20 121.8(6)
C22 C21 H21A 119.1
C20 C21 H21A 119.1
C21 C22 C23 121.2(6)
C21 C22 H22A 119.4
C23 C22 H22A 119.4
C24 C23 C22 117.1(6)
C24 C23 H23A 121.4
C22 C23 H23A 121.4
C23 C24 C25 123.0(5)
C23 C24 N1 119.2(5)
C25 C24 N1 117.8(6)
C24 C25 C20 119.4(5)
C24 C25 H25A 120.3
C20 C25 H25A 120.3
C36 C26 C27 113.2(4)
C36 C26 C45 115.4(4)
C27 C26 C45 114.7(4)
C36 C26 H26A 103.9
C27 C26 H26A 103.9
C45 C26 H26A 103.9
C28 C27 C35 119.3(5)
C28 C27 C26 126.2(4)
C35 C27 C26 114.4(4)
O11 C28 C27 124.3(5)
O11 C28 C29 115.2(5)
C27 C28 C29 120.5(4)
C34 C29 C30 117.7(5)
C34 C29 C28 118.0(5)
C30 C29 C28 124.2(5)
C31 C30 C29 121.0(5)
C31 C30 H30A 119.5
C29 C30 H30A 119.5
C30 C31 C32 119.5(6)
C30 C31 H31A 120.3
C32 C31 H31A 120.3
C33 C32 C31 121.4(5)
C33 C32 H32A 119.3
C31 C32 H32A 119.3
C32 C33 C34 118.3(5)
C32 C33 H33A 120.9
C34 C33 H33A 120.9
C33 C34 O9 117.1(5)
C33 C34 C29 122.1(5)
O9 C34 C29 120.9(5)
O10 C35 O9 116.2(4)
O10 C35 C27 124.4(5)
O9 C35 C27 119.4(5)
C37 C36 C44 118.3(5)
C37 C36 C26 122.5(4)
C44 C36 C26 119.2(4)
O14 C37 C36 124.8(5)
O14 C37 C38 113.9(4)
C36 C37 C38 121.3(4)
C39 C38 C43 117.4(5)
C39 C38 C37 124.5(5)
C43 C38 C37 118.0(5)
C40 C39 C38 119.9(5)
C40 C39 H39A 120.0
C38 C39 H39A 120.0
C39 C40 C41 119.5(5)
C39 C40 H40A 120.2
C41 C40 H40A 120.2
C42 C41 C40 122.3(5)
C42 C41 H41A 118.9
C40 C41 H41A 118.9
C41 C42 C43 118.0(5)
C41 C42 H42A 121.0
C43 C42 H42A 121.0
C42 C43 O12 117.5(5)
C42 C43 C38 122.8(5)
O12 C43 C38 119.7(5)
O13 C44 O12 116.0(4)
O13 C44 C36 124.5(5)
O12 C44 C36 119.5(5)
C50 C45 C46 117.8(5)
C50 C45 C26 119.6(5)
C46 C45 C26 122.1(5)
C47 C46 C45 121.3(6)
C47 C46 H46A 119.4
C45 C46 H46A 119.4
C48 C47 C46 121.2(6)
C48 C47 H47A 119.4
C46 C47 H47A 119.4
C49 C48 C47 116.4(6)
C49 C48 H48A 121.8
C47 C48 H48A 121.8
C50 C49 C48 124.1(6)
C50 C49 N2 117.0(6)
C48 C49 N2 118.8(6)
C49 C50 C45 119.1(5)
C49 C50 H50A 120.4
C45 C50 H50A 120.4

loop_
_geom_bond_atom_site_label_1
_geom_bond_atom_site_label_2
_geom_bond_distance
O1 C10 1.350(6)
O1 C9 1.383(6)
O2 C10 1.235(6)
O3 C3 1.326(6)
O3 H3A 0.8200
O4 C19 1.347(6)
O4 C18 1.392(7)
O5 C19 1.228(7)
O6 C12 1.334(6)
O6 H6B 0.8200
O7 N1 1.215(6)
O8 N1 1.208(6)
O9 C35 1.359(6)
O9 C34 1.380(6)
O10 C35 1.216(6)
O11 C28 1.338(5)
O11 H11A 0.8200
O12 C44 1.348(6)
O12 C43 1.382(6)
O13 C44 1.227(6)
O14 C37 1.341(5)
O14 H14B 0.8200
O15 N2 1.207(7)
O16 N2 1.209(7)
N1 C24 1.476(7)
N2 C49 1.487(8)
C1 C11 1.518(7)
C1 C2 1.518(6)
C1 C20 1.528(7)
C1 H1A 0.9800
C2 C3 1.357(7)
C2 C10 1.435(7)
C3 C4 1.459(7)
C4 C9 1.379(7)
C4 C5 1.379(8)
C5 C6 1.369(8)
C5 H5A 0.9300
C6 C7 1.361(8)
C6 H6A 0.9300
C7 C8 1.359(8)
C7 H7A 0.9300
C8 C9 1.364(7)
C8 H8A 0.9300
C11 C12 1.361(7)
C11 C19 1.437(8)
C12 C13 1.445(7)
C13 C18 1.374(8)
C13 C14 1.384(8)
C14 C15 1.363(9)
C14 H14A 0.9300
C15 C16 1.393(10)
C15 H15A 0.9300
C16 C17 1.378(9)
C16 H16A 0.9300
C17 C18 1.372(8)
C17 H17A 0.9300
C20 C21 1.376(7)
C20 C25 1.393(7)
C21 C22 1.369(8)
C21 H21A 0.9300
C22 C23 1.371(8)
C22 H22A 0.9300
C23 C24 1.366(8)
C23 H23A 0.9300
C24 C25 1.378(7)
C25 H25A 0.9300
C26 C36 1.502(7)
C26 C27 1.525(7)
C26 C45 1.531(7)
C26 H26A 0.9800
C27 C28 1.357(6)
C27 C35 1.450(6)
C28 C29 1.452(7)
C29 C34 1.391(7)
C29 C30 1.399(7)
C30 C31 1.364(7)
C30 H30A 0.9300
C31 C32 1.390(7)
C31 H31A 0.9300
C32 C33 1.372(7)
C32 H32A 0.9300
C33 C34 1.380(7)
C33 H33A 0.9300
C36 C37 1.356(7)
C36 C44 1.439(6)
C37 C38 1.429(7)
C38 C39 1.395(7)
C38 C43 1.399(7)
C39 C40 1.381(8)
C39 H39A 0.9300
C40 C41 1.381(8)
C40 H40A 0.9300
C41 C42 1.349(8)
C41 H41A 0.9300
C42 C43 1.366(7)
C42 H42A 0.9300
C45 C50 1.379(7)
C45 C46 1.385(7)
C46 C47 1.378(8)
C46 H46A 0.9300
C47 C48 1.369(9)
C47 H47A 0.9300
C48 C49 1.367(8)
C48 H48A 0.9300
C49 C50 1.367(7)
C50 H50A 0.9300

loop_
_geom_torsion_atom_site_label_1
_geom_torsion_atom_site_label_2
_geom_torsion_atom_site_label_3
_geom_torsion_atom_site_label_4
_geom_torsion
C11 C1 C2 C3 -78.8(7)
C20 C1 C2 C3 54.4(7)
C11 C1 C2 C10 99.2(5)
C20 C1 C2 C10 -127.6(5)
C10 C2 C3 O3 -173.9(5)
C1 C2 C3 O3 4.1(9)
C10 C2 C3 C4 6.4(8)
C1 C2 C3 C4 -175.6(5)
O3 C3 C4 C9 178.3(5)
C2 C3 C4 C9 -2.0(9)
O3 C3 C4 C5 -2.5(9)
C2 C3 C4 C5 177.2(6)
C9 C4 C5 C6 -0.2(11)
C3 C4 C5 C6 -179.3(7)
C4 C5 C6 C7 0.5(12)
C5 C6 C7 C8 -0.6(11)
C6 C7 C8 C9 0.5(10)
C7 C8 C9 C4 -0.2(9)
C7 C8 C9 O1 -179.3(5)
C5 C4 C9 C8 0.0(9)
C3 C4 C9 C8 179.2(5)
C5 C4 C9 O1 179.1(6)
C3 C4 C9 O1 -1.7(8)
C10 O1 C9 C8 179.7(5)
C10 O1 C9 C4 0.6(7)
C9 O1 C10 O2 -174.8(4)
C9 O1 C10 C2 4.1(7)
C3 C2 C10 O2 171.2(5)
C1 C2 C10 O2 -6.9(7)
C3 C2 C10 O1 -7.5(7)
C1 C2 C10 O1 174.4(4)
C2 C1 C11 C12 -80.4(6)
C20 C1 C11 C12 146.2(5)
C2 C1 C11 C19 91.4(5)
C20 C1 C11 C19 -42.0(6)
C19 C11 C12 O6 -171.7(4)
C1 C11 C12 O6 0.1(8)
C19 C11 C12 C13 9.2(7)
C1 C11 C12 C13 -179.0(4)
O6 C12 C13 C18 -178.0(4)
C11 C12 C13 C18 1.2(7)
O6 C12 C13 C14 2.6(7)
C11 C12 C13 C14 -178.2(5)
C18 C13 C14 C15 1.7(8)
C12 C13 C14 C15 -179.0(5)
C13 C14 C15 C16 -0.4(10)
C14 C15 C16 C17 -0.8(10)
C15 C16 C17 C18 0.6(10)
C16 C17 C18 C13 0.8(9)
C16 C17 C18 O4 -175.7(5)
C14 C13 C18 C17 -1.9(8)
C12 C13 C18 C17 178.7(5)
C14 C13 C18 O4 174.5(5)
C12 C13 C18 O4 -4.9(7)
C19 O4 C18 C17 174.2(5)
C19 O4 C18 C13 -2.3(7)
C18 O4 C19 O5 -168.1(5)
C18 O4 C19 C11 13.0(7)
C12 C11 C19 O5 164.9(5)
C1 C11 C19 O5 -7.2(8)
C12 C11 C19 O4 -16.4(7)
C1 C11 C19 O4 171.5(4)
C11 C1 C20 C21 149.4(5)
C2 C1 C20 C21 17.4(8)
C11 C1 C20 C25 -37.9(7)
C2 C1 C20 C25 -169.9(5)
C25 C20 C21 C22 3.2(10)
C1 C20 C21 C22 176.1(6)
C20 C21 C22 C23 -2.8(11)
C21 C22 C23 C24 1.8(11)
C22 C23 C24 C25 -1.4(10)
C22 C23 C24 N1 -179.3(6)
O8 N1 C24 C23 -174.0(6)
O7 N1 C24 C23 5.0(8)
O8 N1 C24 C25 8.0(8)
O7 N1 C24 C25 -173.0(5)
C23 C24 C25 C20 1.9(9)
N1 C24 C25 C20 179.8(5)
C21 C20 C25 C24 -2.7(8)
C1 C20 C25 C24 -175.7(5)
C36 C26 C27 C28 -83.2(6)
C45 C26 C27 C28 52.0(7)
C36 C26 C27 C35 92.8(5)
C45 C26 C27 C35 -132.0(4)
C35 C27 C28 O11 -174.9(5)
C26 C27 C28 O11 1.0(8)
C35 C27 C28 C29 7.4(7)
C26 C27 C28 C29 -176.7(5)
O11 C28 C29 C34 176.2(4)
C27 C28 C29 C34 -5.8(7)
O11 C28 C29 C30 -2.0(7)
C27 C28 C29 C30 175.9(5)
C34 C29 C30 C31 -0.5(8)
C28 C29 C30 C31 177.8(5)
C29 C30 C31 C32 -0.4(9)
C30 C31 C32 C33 1.2(9)
C31 C32 C33 C34 -1.0(8)
C32 C33 C34 O9 -178.8(5)
C32 C33 C34 C29 0.0(8)
C35 O9 C34 C33 -179.3(5)
C35 O9 C34 C29 1.9(7)
C30 C29 C34 C33 0.7(7)
C28 C29 C34 C33 -177.7(5)
C30 C29 C34 O9 179.5(4)
C28 C29 C34 O9 1.1(7)
C34 O9 C35 O10 -178.7(4)
C34 O9 C35 C27 -0.3(7)
C28 C27 C35 O10 173.8(5)
C26 C27 C35 O10 -2.5(7)
C28 C27 C35 O9 -4.4(7)
C26 C27 C35 O9 179.3(4)
C27 C26 C36 C37 -92.6(6)
C45 C26 C36 C37 132.5(5)
C27 C26 C36 C44 85.5(5)
C45 C26 C36 C44 -49.4(6)
C44 C36 C37 O14 -170.4(5)
C26 C36 C37 O14 7.7(8)
C44 C36 C37 C38 11.4(7)
C26 C36 C37 C38 -170.5(5)
O14 C37 C38 C39 -4.7(7)
C36 C37 C38 C39 173.7(5)
O14 C37 C38 C43 178.3(4)
C36 C37 C38 C43 -3.3(7)
C43 C38 C39 C40 0.6(8)
C37 C38 C39 C40 -176.4(5)
C38 C39 C40 C41 0.1(9)
C39 C40 C41 C42 -0.3(9)
C40 C41 C42 C43 -0.1(9)
C41 C42 C43 O12 -179.0(5)
C41 C42 C43 C38 0.8(8)
C44 O12 C43 C42 -177.4(5)
C44 O12 C43 C38 2.8(7)
C39 C38 C43 C42 -1.1(8)
C37 C38 C43 C42 176.1(5)
C39 C38 C43 O12 178.8(5)
C37 C38 C43 O12 -4.0(7)
C43 O12 C44 O13 -174.8(4)
C43 O12 C44 C36 5.5(7)
C37 C36 C44 O13 167.8(5)
C26 C36 C44 O13 -10.4(8)
C37 C36 C44 O12 -12.6(7)
C26 C36 C44 O12 169.2(4)
C36 C26 C45 C50 168.6(4)
C27 C26 C45 C50 34.4(6)
C36 C26 C45 C46 -19.5(7)
C27 C26 C45 C46 -153.7(5)
C50 C45 C46 C47 -3.1(8)
C26 C45 C46 C47 -175.2(5)
C45 C46 C47 C48 3.1(10)
C46 C47 C48 C49 -0.6(10)
C47 C48 C49 C50 -1.8(9)
C47 C48 C49 N2 176.1(6)
O15 N2 C49 C50 175.5(7)
O16 N2 C49 C50 -3.7(9)
O15 N2 C49 C48 -2.6(10)
O16 N2 C49 C48 178.2(6)
C48 C49 C50 C45 1.7(9)
N2 C49 C50 C45 -176.3(5)
C46 C45 C50 C49 0.8(7)
C26 C45 C50 C49 173.1(5)
